data_4075481
loop_
_publ_author_name
'Miranda-Soto, Valent\'in'
'P\'erez-Torrente, Jes\'us J.'
'Oro, Luis A.'
'Lahoz, Fernando J.'
'Mart\'in, M. Luisa'
'Parra-Hake, Miguel'
'Grotjahn, Douglas B.'

_publ_section_title
;
 Effects of the Heterocycle and Its Substituents on Structure and
 Fluxionality in Rhodium(I) and Iridium(I) Complexes with the Hindered
 Thiolates 6-tert-Butylpyridine-2-thiolate and
 1-Alkyl-4-tert-butylimidazole-2-thiolate (alkyl = methyl andtert-butyl)
;
_journal_issue 18
_journal_name_full Organometallics
_journal_page_first 4374
_journal_paper_doi 10.1021/om060317t
_journal_volume 25
_journal_year 2006
_chemical_formula_moiety '2(C32 H50 N4 Rh2 S2)'
_chemical_formula_sum 'C64 H100 N8 Rh4 S4'
_chemical_formula_weight 1521.40
_chemical_name_systematic
; 
 ? 
;
_space_group_IT_number 2
_symmetry_cell_setting triclinic
_symmetry_space_group_name_Hall '-P 1'
_symmetry_space_group_name_H-M 'P -1'
_atom_sites_solution_hydrogens geom
_atom_sites_solution_primary direct
_atom_sites_solution_secondary difmap
_audit_creation_method SHELXL-97
_cell_angle_alpha 101.9520(10)
_cell_angle_beta 105.6020(10)
_cell_angle_gamma 90.2450(10)
_cell_formula_units_Z 2
_cell_length_a 11.2689(9)
_cell_length_b 16.9773(14)
_cell_length_c 18.2119(15)
_cell_measurement_reflns_used 5961
_cell_measurement_temperature 100(2)
_cell_measurement_theta_max 28.64
_cell_measurement_theta_min 2.18
_cell_volume 3276.4(5)
_computing_cell_refinement 'SAINT+ v. 6.01 (Bruker AXS, 2000)'
_computing_data_collection 'SMART v. 5.611 (Bruker AXS, 2000)'
_computing_data_reduction 'SAINT+ v. 6.01 (Bruker AXS, 2000)'
_computing_molecular_graphics 'XP program, SHELXTL v6.12, Bruker2000'
_computing_publication_material 'XCIF program, SHELXTLv6.12, BrukerAXS'
_computing_structure_refinement 'SHELXL-97 (Sheldrick, 1997)'
_computing_structure_solution 'SHELXS-97 (Sheldrick, 1990)'
_diffrn_ambient_temperature 100(2)
_diffrn_detector_area_resol_mean 8.26
_diffrn_measured_fraction_theta_full 0.986
_diffrn_measured_fraction_theta_max 0.910
_diffrn_measurement_device_type 'Bruker SMART APEX CCD system'
_diffrn_measurement_method '\w rotations with narrow frames'
_diffrn_radiation_monochromator graphite
_diffrn_radiation_source 'fine-focus sealed tube'
_diffrn_radiation_type MoK\a
_diffrn_radiation_wavelength 0.71073
_diffrn_reflns_av_R_equivalents 0.0271
_diffrn_reflns_av_sigmaI/netI 0.0368
_diffrn_reflns_limit_h_max 15
_diffrn_reflns_limit_h_min -14
_diffrn_reflns_limit_k_max 22
_diffrn_reflns_limit_k_min -22
_diffrn_reflns_limit_l_max 24
_diffrn_reflns_limit_l_min -24
_diffrn_reflns_number 40642
_diffrn_reflns_theta_full 27.50
_diffrn_reflns_theta_max 28.76
_diffrn_reflns_theta_min 1.23
_diffrn_standards_decay_% 'no decay'
_exptl_absorpt_coefficient_mu 1.162
_exptl_absorpt_correction_T_max 0.9410
_exptl_absorpt_correction_T_min 0.7898
_exptl_absorpt_correction_type multi-scan
_exptl_absorpt_process_details
; 
 SADABS: Area-Detector Absorption Correction. (1996)  Bruker-AXS 
 within SAINT+ package, v. 6.01.                    
;
_exptl_crystal_colour orange
_exptl_crystal_density_diffrn 1.542
_exptl_crystal_density_method 'not measured'
_exptl_crystal_description 'irregular block'
_exptl_crystal_F_000 1568
_exptl_crystal_size_max 0.21
_exptl_crystal_size_mid 0.12
_exptl_crystal_size_min 0.05
_refine_diff_density_max 2.983
_refine_diff_density_min -2.548
_refine_diff_density_rms 0.124
_refine_ls_extinction_method none
_refine_ls_goodness_of_fit_ref 1.056
_refine_ls_hydrogen_treatment constr
_refine_ls_matrix_type full
_refine_ls_number_parameters 724
_refine_ls_number_reflns 15513
_refine_ls_number_restraints 12
_refine_ls_restrained_S_all 1.063
_refine_ls_R_factor_all 0.0652
_refine_ls_R_factor_gt 0.0520
_refine_ls_shift/su_max 0.018
_refine_ls_shift/su_mean 0.000
_refine_ls_structure_factor_coef Fsqd
_refine_ls_weighting_details 'calc w=1/[\s^2^(Fo^2^)+(0.0477P)^2^+11.8287P] where P=(Fo^2^+2Fc^2^)/3'
_refine_ls_weighting_scheme calc
_refine_ls_wR_factor_gt 0.1192
_refine_ls_wR_factor_ref 0.1258
_reflns_number_gt 12855
_reflns_number_total 15513
_reflns_threshold_expression >2sigma(I)
_cod_data_source_file om060317tsi20060409_093133.cif
_cod_data_source_block compd_7
_cod_original_sg_symbol_H-M P-1
_cod_database_code 4075481

loop_
_symmetry_equiv_pos_as_xyz
'x, y, z'
'-x, -y, -z'

loop_
_atom_site_label
_atom_site_type_symbol
_atom_site_fract_x
_atom_site_fract_y
_atom_site_fract_z
_atom_site_U_iso_or_equiv
_atom_site_adp_type
_atom_site_occupancy
_atom_site_symmetry_multiplicity
_atom_site_calc_flag
_atom_site_refinement_flags
_atom_site_disorder_assembly
_atom_site_disorder_group
Rh1 Rh 0.99175(3) 0.13312(2) 0.22367(2) 0.02646(9) Uani 1 1 d . . .
Rh2 Rh 0.99091(4) -0.05298(3) 0.25402(3) 0.04010(11) Uani 1 1 d . . .
S1 S 0.83896(10) 0.02279(7) 0.18925(6) 0.0269(2) Uani 1 1 d . A .
S2 S 1.14162(10) 0.05860(7) 0.17433(7) 0.0299(2) Uani 1 1 d . A .
N1 N 0.7202(3) 0.0683(2) 0.3048(2) 0.0279(8) Uani 1 1 d . A .
N2 N 0.6004(3) 0.0538(2) 0.1841(2) 0.0283(8) Uani 1 1 d . A .
N3 N 1.0151(4) -0.0881(2) 0.1403(3) 0.0397(10) Uani 1 1 d . A .
N4 N 1.0987(3) -0.0677(2) 0.0495(2) 0.0313(8) Uani 1 1 d . A .
C1 C 0.8569(4) 0.2210(3) 0.2258(3) 0.0404(12) Uani 1 1 d . . .
H1 H 0.7700 0.1978 0.2018 0.048 Uiso 1 1 calc R . .
C2 C 0.9065(5) 0.2112(3) 0.3014(3) 0.0470(14) Uani 1 1 d . . .
H2 H 0.8488 0.1821 0.3214 0.056 Uiso 1 1 calc R . .
C3 C 0.9982(7) 0.2711(4) 0.3644(4) 0.0612(18) Uani 1 1 d . . .
H3A H 0.9848 0.3259 0.3542 0.073 Uiso 1 1 calc R . .
H3B H 0.9833 0.2710 0.4155 0.073 Uiso 1 1 calc R . .
C4 C 1.1295(7) 0.2526(4) 0.3685(4) 0.0656(19) Uani 1 1 d . . .
H4A H 1.1569 0.2165 0.4053 0.079 Uiso 1 1 calc R . .
H4B H 1.1824 0.3033 0.3893 0.079 Uiso 1 1 calc R . .
C5 C 1.1466(5) 0.2131(3) 0.2902(3) 0.0455(13) Uani 1 1 d . . .
H5 H 1.2272 0.1875 0.2941 0.055 Uiso 1 1 calc R . .
C6 C 1.0993(5) 0.2357(3) 0.2206(4) 0.0441(13) Uani 1 1 d . . .
H6 H 1.1522 0.2238 0.1840 0.053 Uiso 1 1 calc R . .
C7 C 1.0266(5) 0.3096(3) 0.2132(4) 0.0498(14) Uani 1 1 d . . .
H7A H 1.0457 0.3339 0.1725 0.060 Uiso 1 1 calc R . .
H7B H 1.0522 0.3498 0.2633 0.060 Uiso 1 1 calc R . .
C8 C 0.8889(5) 0.2898(3) 0.1923(4) 0.0482(14) Uani 1 1 d . . .
H8A H 0.8486 0.3383 0.2119 0.058 Uiso 1 1 calc R . .
H8B H 0.8558 0.2756 0.1347 0.058 Uiso 1 1 calc R . .
C9 C 0.9908(5) 0.0042(4) 0.3707(3) 0.0498(14) Uani 1 1 d . A .
H9 H 0.9373 0.0509 0.3733 0.060 Uiso 1 1 calc R . .
C10 C 0.9259(5) -0.0698(4) 0.3494(3) 0.0476(14) Uani 1 1 d . A .
H10 H 0.8347 -0.0663 0.3402 0.057 Uiso 1 1 calc R . .
C11 C 0.9753(6) -0.1437(4) 0.3797(4) 0.0597(17) Uani 1 1 d . . .
C12A C 1.1037(16) -0.1529(10) 0.3799(10) 0.062(5) Uiso 0.428(11) 1 d P A 1
C13A C 1.1381(13) -0.1179(9) 0.3116(9) 0.046(3) Uiso 0.428(11) 1 d P A 1
C14A C 1.1883(12) -0.0398(9) 0.3271(8) 0.041(3) Uiso 0.428(11) 1 d P A 1
C15A C 1.2137(14) 0.0243(9) 0.4016(8) 0.051(4) Uiso 0.428(11) 1 d P A 1
C12B C 1.0535(10) -0.1978(7) 0.3309(6) 0.051(3) Uiso 0.572(11) 1 d P A 2
C13B C 1.1012(8) -0.1551(5) 0.2777(5) 0.032(2) Uiso 0.572(11) 1 d P A 2
C14B C 1.1740(8) -0.0804(6) 0.3040(5) 0.0287(19) Uiso 0.572(11) 1 d P A 2
C15B C 1.2152(9) -0.0391(6) 0.3889(6) 0.044(3) Uiso 0.572(11) 1 d P A 2
C16 C 1.1204(7) 0.0229(5) 0.4255(6) 0.091(3) Uani 1 1 d . . .
C17 C 0.7165(4) 0.0496(3) 0.2308(2) 0.0265(9) Uani 1 1 d . . .
C18 C 0.6016(4) 0.0860(3) 0.3072(3) 0.0255(8) Uani 1 1 d . . .
C19 C 0.5734(4) 0.1123(3) 0.3850(3) 0.0275(9) Uani 1 1 d . A .
C20 C 0.5808(5) 0.0402(3) 0.4242(3) 0.0336(10) Uani 1 1 d . . .
H20A H 0.5197 -0.0027 0.3910 0.050 Uiso 1 1 calc R A .
H20B H 0.5638 0.0571 0.4750 0.050 Uiso 1 1 calc R . .
H20C H 0.6636 0.0201 0.4317 0.050 Uiso 1 1 calc R . .
C21 C 0.4438(5) 0.1423(3) 0.3720(3) 0.0403(12) Uani 1 1 d . . .
H21A H 0.4394 0.1892 0.3479 0.060 Uiso 1 1 calc R A .
H21B H 0.4246 0.1578 0.4222 0.060 Uiso 1 1 calc R . .
H21C H 0.3840 0.0993 0.3375 0.060 Uiso 1 1 calc R . .
C22 C 0.6673(5) 0.1798(3) 0.4370(3) 0.0405(12) Uani 1 1 d . . .
H22A H 0.7504 0.1599 0.4460 0.061 Uiso 1 1 calc R A .
H22B H 0.6483 0.1973 0.4871 0.061 Uiso 1 1 calc R . .
H22C H 0.6635 0.2254 0.4113 0.061 Uiso 1 1 calc R . .
C23 C 0.5268(4) 0.0768(3) 0.2340(3) 0.0290(9) Uani 1 1 d . A .
H23 H 0.4408 0.0844 0.2195 0.035 Uiso 1 1 calc R . .
C24 C 0.5592(5) 0.0378(3) 0.0994(3) 0.0391(11) Uani 1 1 d . . .
H24A H 0.6146 0.0676 0.0800 0.059 Uiso 1 1 calc R A .
H24B H 0.4751 0.0549 0.0827 0.059 Uiso 1 1 calc R . .
H24C H 0.5602 -0.0202 0.0783 0.059 Uiso 1 1 calc R . .
C25 C 1.0839(4) -0.0368(3) 0.1209(3) 0.0295(9) Uani 1 1 d . . .
C26 C 0.9792(5) -0.1536(3) 0.0752(4) 0.0502(15) Uani 1 1 d . . .
C27A C 0.9120(18) -0.2256(11) 0.0965(12) 0.047(5) Uiso 0.329(12) 1 d P A 1
C28A C 0.784(3) -0.1947(18) 0.1039(17) 0.091(9) Uiso 0.329(12) 1 d P A 1
C29A C 0.9624(19) -0.2667(12) 0.1597(12) 0.054(5) Uiso 0.329(12) 1 d P A 1
C30A C 0.8907(19) -0.2891(12) 0.0181(14) 0.049(5) Uiso 0.329(12) 1 d P A 1
C27B C 0.8716(7) -0.2170(5) 0.0555(5) 0.037(2) Uiso 0.671(12) 1 d P A 2
C28B C 0.7474(8) -0.1771(5) 0.0297(5) 0.047(2) Uiso 0.671(12) 1 d P A 2
C29B C 0.8743(10) -0.2496(6) 0.1280(6) 0.056(3) Uiso 0.671(12) 1 d P A 2
C30B C 0.8779(9) -0.2856(6) -0.0135(6) 0.044(2) Uiso 0.671(12) 1 d P A 2
C31 C 1.0329(5) -0.1409(3) 0.0213(4) 0.0447(13) Uani 1 1 d . A .
H31 H 1.0266 -0.1762 -0.0276 0.054 Uiso 1 1 calc R . .
C32 C 1.1671(5) -0.0293(3) 0.0083(3) 0.0371(11) Uani 1 1 d . . .
H32A H 1.1469 0.0272 0.0122 0.056 Uiso 1 1 calc R A .
H32B H 1.1450 -0.0572 -0.0468 0.056 Uiso 1 1 calc R . .
H32C H 1.2558 -0.0318 0.0315 0.056 Uiso 1 1 calc R . .
Rh3 Rh 0.50289(3) 0.46362(2) 0.22471(2) 0.02512(8) Uani 1 1 d . . .
Rh4 Rh 0.51184(3) 0.66173(2) 0.26326(2) 0.03214(10) Uani 1 1 d . . .
S3 S 0.35480(10) 0.56113(7) 0.19388(6) 0.0264(2) Uani 1 1 d . . .
S4 S 0.65225(10) 0.51598(7) 0.17417(7) 0.0291(2) Uani 1 1 d . . .
N5 N 0.2377(4) 0.5630(2) 0.3091(2) 0.0308(8) Uani 1 1 d . . .
N6 N 0.1135(4) 0.5367(3) 0.1889(2) 0.0339(9) Uani 1 1 d . . .
N7 N 0.5336(4) 0.6518(2) 0.1487(3) 0.0349(9) Uani 1 1 d . . .
N8 N 0.5996(4) 0.5888(2) 0.0503(2) 0.0322(8) Uani 1 1 d . B .
C33 C 0.4255(5) 0.4245(3) 0.3075(3) 0.0447(13) Uani 1 1 d . . .
H33 H 0.3727 0.4644 0.3301 0.054 Uiso 1 1 calc R . .
C34 C 0.3678(5) 0.3807(3) 0.2332(3) 0.0407(12) Uani 1 1 d . . .
H34 H 0.2809 0.3947 0.2122 0.049 Uiso 1 1 calc R . .
C35 C 0.3925(5) 0.2944(3) 0.2005(4) 0.0559(16) Uani 1 1 d . . .
H35A H 0.3661 0.2589 0.2307 0.067 Uiso 1 1 calc R . .
H35B H 0.3408 0.2781 0.1458 0.067 Uiso 1 1 calc R . .
C36 C 0.5199(6) 0.2813(4) 0.2020(6) 0.079(3) Uani 1 1 d . . .
H36A H 0.5214 0.2432 0.1531 0.095 Uiso 1 1 calc R . .
H36B H 0.5572 0.2553 0.2459 0.095 Uiso 1 1 calc R . .
C37 C 0.5986(5) 0.3557(3) 0.2103(4) 0.0467(14) Uani 1 1 d . . .
H37 H 0.6464 0.3514 0.1708 0.056 Uiso 1 1 calc R . .
C38 C 0.6564(5) 0.4058(4) 0.2822(4) 0.0499(15) Uani 1 1 d . . .
H38 H 0.7381 0.4310 0.2845 0.060 Uiso 1 1 calc R . .
C39 C 0.6447(8) 0.3958(7) 0.3603(5) 0.101(3) Uani 1 1 d . . .
H39A H 0.6827 0.3455 0.3710 0.121 Uiso 1 1 calc R . .
H39B H 0.6932 0.4411 0.4009 0.121 Uiso 1 1 calc R . .
C40 C 0.5226(7) 0.3929(5) 0.3681(4) 0.066(2) Uani 1 1 d . . .
H40A H 0.5235 0.4245 0.4205 0.080 Uiso 1 1 calc R . .
H40B H 0.4976 0.3362 0.3656 0.080 Uiso 1 1 calc R . .
C41 C 0.7004(5) 0.6916(4) 0.3256(4) 0.0523(16) Uani 1 1 d . . .
H41 H 0.7589 0.6709 0.2944 0.063 Uiso 1 1 calc R . .
C42 C 0.6467(5) 0.7612(4) 0.3076(4) 0.0599(19) Uani 1 1 d . . .
H42 H 0.6741 0.7814 0.2666 0.072 Uiso 1 1 calc R . .
C43 C 0.6107(7) 0.8273(4) 0.3677(5) 0.080(3) Uani 1 1 d . . .
H43A H 0.6669 0.8286 0.4202 0.096 Uiso 1 1 calc R . .
H43B H 0.6208 0.8804 0.3548 0.096 Uiso 1 1 calc R . .
C44 C 0.4777(6) 0.8136(3) 0.3695(4) 0.0542(16) Uani 1 1 d . . .
H44A H 0.4707 0.8378 0.4223 0.065 Uiso 1 1 calc R . .
H44B H 0.4230 0.8418 0.3323 0.065 Uiso 1 1 calc R . .
C45 C 0.4335(5) 0.7254(3) 0.3489(3) 0.0396(12) Uani 1 1 d . . .
H45 H 0.3417 0.7161 0.3356 0.047 Uiso 1 1 calc R . .
C46 C 0.4985(5) 0.6638(3) 0.3791(3) 0.0399(12) Uani 1 1 d . . .
H46 H 0.4450 0.6185 0.3828 0.048 Uiso 1 1 calc R . .
C47 C 0.6222(5) 0.6789(5) 0.4405(4) 0.0609(18) Uani 1 1 d . . .
H47A H 0.6279 0.6411 0.4758 0.073 Uiso 1 1 calc R . .
H47B H 0.6294 0.7346 0.4720 0.073 Uiso 1 1 calc R . .
C48 C 0.7273(6) 0.6673(5) 0.4020(4) 0.066(2) Uani 1 1 d . . .
H48A H 0.8019 0.6991 0.4378 0.080 Uiso 1 1 calc R . .
H48B H 0.7461 0.6097 0.3941 0.080 Uiso 1 1 calc R . .
C49 C 0.2320(4) 0.5538(3) 0.2346(3) 0.0280(9) Uani 1 1 d . . .
C50 C 0.1185(4) 0.5494(3) 0.3120(3) 0.0314(10) Uani 1 1 d . . .
C51 C 0.0931(5) 0.5508(3) 0.3894(3) 0.0387(11) Uani 1 1 d . . .
C52 C 0.1827(5) 0.4972(4) 0.4319(3) 0.0489(14) Uani 1 1 d . . .
H52A H 0.1738 0.4427 0.3990 0.073 Uiso 1 1 calc R . .
H52B H 0.1644 0.4947 0.4811 0.073 Uiso 1 1 calc R . .
H52C H 0.2675 0.5196 0.4430 0.073 Uiso 1 1 calc R . .
C53 C -0.0396(5) 0.5180(4) 0.3749(4) 0.0538(15) Uani 1 1 d . . .
H53A H -0.0963 0.5485 0.3420 0.081 Uiso 1 1 calc R . .
H53B H -0.0592 0.5235 0.4249 0.081 Uiso 1 1 calc R . .
H53C H -0.0484 0.4609 0.3485 0.081 Uiso 1 1 calc R . .
C54 C 0.1116(7) 0.6366(4) 0.4383(4) 0.0579(17) Uani 1 1 d . . .
H54A H 0.1963 0.6578 0.4463 0.087 Uiso 1 1 calc R . .
H54B H 0.0972 0.6366 0.4890 0.087 Uiso 1 1 calc R . .
H54C H 0.0533 0.6708 0.4112 0.087 Uiso 1 1 calc R . .
C55 C 0.0414(4) 0.5335(3) 0.2389(3) 0.0364(11) Uani 1 1 d . . .
H55 H -0.0454 0.5222 0.2246 0.044 Uiso 1 1 calc R . .
C56 C 0.0705(5) 0.5211(4) 0.1042(3) 0.0502(14) Uani 1 1 d . . .
H56A H 0.1218 0.5538 0.0847 0.075 Uiso 1 1 calc R . .
H56B H -0.0156 0.5351 0.0883 0.075 Uiso 1 1 calc R . .
H56C H 0.0762 0.4638 0.0826 0.075 Uiso 1 1 calc R . .
C57 C 0.5947(4) 0.5896(3) 0.1239(3) 0.0285(9) Uani 1 1 d . . .
C58 C 0.4929(5) 0.6904(3) 0.0865(4) 0.0423(13) Uani 1 1 d . B .
C59 C 0.4079(6) 0.7603(4) 0.0871(5) 0.070(2) Uani 1 1 d D . .
C60A C 0.3804(15) 0.7921(10) 0.0153(8) 0.060(5) Uiso 0.54(2) 1 d PD B 4
C61A C 0.4901(14) 0.8393(7) 0.1567(7) 0.055(4) Uiso 0.54(2) 1 d PD B 4
C62A C 0.2997(11) 0.7461(8) 0.1194(8) 0.053(4) Uiso 0.54(2) 1 d PD B 4
C60B C 0.3840(15) 0.7768(10) -0.0012(8) 0.046(4) Uiso 0.46(2) 1 d PD B 5
C61B C 0.4391(17) 0.8282(9) 0.1460(8) 0.057(4) Uiso 0.46(2) 1 d PD B 5
C62B C 0.2729(12) 0.7165(10) 0.0762(10) 0.062(5) Uiso 0.46(2) 1 d PD B 5
C63 C 0.5352(5) 0.6518(3) 0.0268(3) 0.0391(11) Uani 1 1 d . . .
H63 H 0.5226 0.6658 -0.0225 0.047 Uiso 1 1 calc R B .
C64 C 0.6615(5) 0.5313(3) 0.0042(3) 0.0388(11) Uani 1 1 d . . .
H64A H 0.7509 0.5444 0.0228 0.058 Uiso 1 1 calc R B .
H64B H 0.6319 0.5344 -0.0509 0.058 Uiso 1 1 calc R . .
H64C H 0.6435 0.4766 0.0096 0.058 Uiso 1 1 calc R . .

loop_
_atom_site_aniso_label
_atom_site_aniso_U_11
_atom_site_aniso_U_22
_atom_site_aniso_U_33
_atom_site_aniso_U_23
_atom_site_aniso_U_13
_atom_site_aniso_U_12
Rh1 0.02061(16) 0.02798(17) 0.02956(18) 0.00409(13) 0.00645(13) 0.00293(13)
Rh2 0.0278(2) 0.0534(3) 0.0542(3) 0.0346(2) 0.01923(18) 0.01267(17)
S1 0.0238(5) 0.0314(5) 0.0265(5) 0.0061(4) 0.0088(4) 0.0024(4)
S2 0.0240(5) 0.0331(6) 0.0335(6) 0.0047(5) 0.0114(4) 0.0009(4)
N1 0.0238(18) 0.034(2) 0.0255(18) 0.0062(15) 0.0069(15) 0.0041(15)
N2 0.0239(18) 0.037(2) 0.0219(17) 0.0062(15) 0.0038(14) 0.0034(15)
N3 0.036(2) 0.030(2) 0.063(3) 0.017(2) 0.024(2) 0.0101(17)
N4 0.0243(19) 0.032(2) 0.036(2) 0.0047(16) 0.0067(16) 0.0088(15)
C1 0.023(2) 0.033(3) 0.065(4) 0.002(2) 0.018(2) 0.0063(19)
C2 0.051(3) 0.038(3) 0.054(3) -0.004(2) 0.029(3) 0.000(2)
C3 0.088(5) 0.042(3) 0.051(4) -0.009(3) 0.029(4) -0.015(3)
C4 0.069(5) 0.050(4) 0.056(4) -0.008(3) -0.005(3) -0.005(3)
C5 0.028(3) 0.035(3) 0.060(3) -0.001(2) -0.004(2) -0.002(2)
C6 0.026(2) 0.028(2) 0.083(4) 0.011(3) 0.024(3) 0.0020(19)
C7 0.037(3) 0.039(3) 0.081(4) 0.018(3) 0.025(3) 0.009(2)
C8 0.030(3) 0.043(3) 0.076(4) 0.020(3) 0.015(3) 0.014(2)
C9 0.029(3) 0.070(4) 0.052(3) 0.031(3) 0.001(2) 0.005(3)
C10 0.034(3) 0.075(4) 0.045(3) 0.032(3) 0.015(2) 0.004(3)
C11 0.054(4) 0.076(4) 0.070(4) 0.048(4) 0.027(3) 0.013(3)
C16 0.037(4) 0.088(6) 0.124(7) 0.031(5) -0.026(4) 0.000(4)
C17 0.024(2) 0.029(2) 0.026(2) 0.0053(17) 0.0059(17) 0.0006(17)
C18 0.025(2) 0.025(2) 0.029(2) 0.0074(17) 0.0099(17) 0.0052(16)
C19 0.030(2) 0.028(2) 0.026(2) 0.0052(17) 0.0095(18) 0.0058(17)
C20 0.040(3) 0.034(2) 0.031(2) 0.0102(19) 0.014(2) 0.010(2)
C21 0.040(3) 0.041(3) 0.044(3) 0.010(2) 0.019(2) 0.017(2)
C22 0.047(3) 0.038(3) 0.034(3) -0.001(2) 0.015(2) -0.001(2)
C23 0.026(2) 0.034(2) 0.030(2) 0.0104(18) 0.0099(18) 0.0073(18)
C24 0.035(3) 0.055(3) 0.024(2) 0.008(2) 0.0035(19) 0.006(2)
C25 0.024(2) 0.029(2) 0.039(2) 0.0130(19) 0.0110(19) 0.0103(17)
C26 0.041(3) 0.022(2) 0.091(5) 0.003(3) 0.030(3) 0.007(2)
C31 0.030(3) 0.036(3) 0.064(4) -0.005(2) 0.017(2) 0.008(2)
C32 0.038(3) 0.047(3) 0.031(2) 0.012(2) 0.013(2) 0.015(2)
Rh3 0.02509(17) 0.02503(17) 0.02744(17) 0.00769(13) 0.00940(13) 0.00433(13)
Rh4 0.02839(19) 0.02612(18) 0.0433(2) -0.00171(15) 0.01913(16) 0.00288(14)
S3 0.0265(5) 0.0301(5) 0.0256(5) 0.0065(4) 0.0119(4) 0.0070(4)
S4 0.0270(5) 0.0298(5) 0.0348(6) 0.0086(4) 0.0141(5) 0.0084(4)
N5 0.029(2) 0.034(2) 0.032(2) 0.0053(16) 0.0148(16) 0.0020(16)
N6 0.027(2) 0.042(2) 0.032(2) 0.0065(17) 0.0093(16) 0.0055(17)
N7 0.032(2) 0.031(2) 0.051(2) 0.0146(18) 0.0218(19) 0.0076(16)
N8 0.031(2) 0.034(2) 0.035(2) 0.0103(17) 0.0145(17) 0.0006(16)
C33 0.056(3) 0.047(3) 0.048(3) 0.025(3) 0.032(3) 0.019(3)
C34 0.028(2) 0.041(3) 0.067(4) 0.024(3) 0.027(2) 0.009(2)
C35 0.036(3) 0.036(3) 0.095(5) 0.011(3) 0.021(3) 0.000(2)
C36 0.058(4) 0.029(3) 0.169(8) 0.014(4) 0.067(5) 0.006(3)
C37 0.032(3) 0.030(3) 0.092(5) 0.026(3) 0.032(3) 0.015(2)
C38 0.035(3) 0.062(4) 0.063(4) 0.041(3) 0.010(3) 0.011(3)
C39 0.079(6) 0.161(10) 0.092(6) 0.092(7) 0.025(5) 0.036(6)
C40 0.096(6) 0.070(4) 0.049(4) 0.031(3) 0.034(4) 0.037(4)
C41 0.029(3) 0.050(3) 0.067(4) -0.022(3) 0.020(3) -0.005(2)
C42 0.045(3) 0.041(3) 0.091(5) -0.023(3) 0.043(3) -0.012(3)
C43 0.063(4) 0.044(4) 0.128(7) -0.034(4) 0.058(5) -0.007(3)
C44 0.053(3) 0.040(3) 0.069(4) -0.014(3) 0.035(3) 0.005(3)
C45 0.031(2) 0.043(3) 0.042(3) -0.008(2) 0.019(2) 0.005(2)
C46 0.030(2) 0.048(3) 0.037(3) -0.003(2) 0.011(2) 0.005(2)
C47 0.037(3) 0.081(5) 0.049(3) -0.011(3) 0.005(3) 0.007(3)
C48 0.035(3) 0.087(5) 0.056(4) -0.025(4) 0.009(3) 0.005(3)
C49 0.027(2) 0.029(2) 0.031(2) 0.0063(18) 0.0117(18) 0.0063(17)
C50 0.032(2) 0.026(2) 0.041(3) 0.0055(19) 0.019(2) 0.0017(18)
C51 0.043(3) 0.037(3) 0.043(3) 0.005(2) 0.026(2) -0.001(2)
C52 0.049(3) 0.062(4) 0.047(3) 0.022(3) 0.024(3) 0.007(3)
C53 0.046(3) 0.058(4) 0.073(4) 0.024(3) 0.037(3) 0.008(3)
C54 0.080(5) 0.050(3) 0.055(4) 0.000(3) 0.046(4) 0.003(3)
C55 0.025(2) 0.039(3) 0.048(3) 0.008(2) 0.014(2) 0.0044(19)
C56 0.038(3) 0.072(4) 0.037(3) 0.010(3) 0.005(2) 0.004(3)
C57 0.025(2) 0.027(2) 0.037(2) 0.0078(18) 0.0138(19) 0.0018(17)
C58 0.033(3) 0.043(3) 0.067(4) 0.034(3) 0.022(3) 0.010(2)
C59 0.055(4) 0.070(4) 0.125(7) 0.071(5) 0.053(4) 0.037(3)
C63 0.032(3) 0.046(3) 0.046(3) 0.023(2) 0.012(2) 0.000(2)
C64 0.043(3) 0.042(3) 0.034(3) 0.002(2) 0.020(2) -0.002(2)

loop_
_atom_type_symbol
_atom_type_description
_atom_type_scat_dispersion_real
_atom_type_scat_dispersion_imag
_atom_type_scat_source
C C 0.0033 0.0016 'International Tables Vol C Tables 4.2.6.8 and 6.1.1.4'
H H 0.0000 0.0000 'International Tables Vol C Tables 4.2.6.8 and 6.1.1.4'
N N 0.0061 0.0033 'International Tables Vol C Tables 4.2.6.8 and 6.1.1.4'
S S 0.1246 0.1234 'International Tables Vol C Tables 4.2.6.8 and 6.1.1.4'
Rh Rh -1.1178 0.9187 'International Tables Vol C Tables 4.2.6.8 and 6.1.1.4'

loop_
_geom_angle_atom_site_label_1
_geom_angle_atom_site_label_2
_geom_angle_atom_site_label_3
_geom_angle
C5 Rh1 C1 96.2(2)
C5 Rh1 C6 37.5(2)
C1 Rh1 C6 80.84(19)
C5 Rh1 C2 80.5(2)
C1 Rh1 C2 37.7(2)
C6 Rh1 C2 88.8(2)
C5 Rh1 S2 83.38(16)
C1 Rh1 S2 155.35(16)
C6 Rh1 S2 84.17(14)
C2 Rh1 S2 161.31(17)
C5 Rh1 S1 159.44(17)
C1 Rh1 S1 92.60(14)
C6 Rh1 S1 163.03(17)
C2 Rh1 S1 95.53(15)
S2 Rh1 S1 96.20(4)
C14B Rh2 N3 90.6(3)
C14B Rh2 C10 94.6(3)
N3 Rh2 C10 154.3(2)
C14B Rh2 C9 86.0(3)
N3 Rh2 C9 168.0(2)
C10 Rh2 C9 37.6(2)
C14B Rh2 C13A 21.8(4)
N3 Rh2 C13A 97.0(4)
C10 Rh2 C13A 79.8(4)
C9 Rh2 C13A 84.1(4)
C14B Rh2 C13B 38.7(3)
N3 Rh2 C13B 84.3(3)
C10 Rh2 C13B 84.1(3)
C9 Rh2 C13B 99.9(3)
C13A Rh2 C13B 21.4(4)
C14B Rh2 C14A 18.7(3)
N3 Rh2 C14A 100.6(4)
C10 Rh2 C14A 91.9(4)
C9 Rh2 C14A 73.2(4)
C13A Rh2 C14A 36.6(5)
C13B Rh2 C14A 56.4(4)
C14B Rh2 S1 154.7(3)
N3 Rh2 S1 81.48(11)
C10 Rh2 S1 102.97(16)
C9 Rh2 S1 96.83(16)
C13A Rh2 S1 176.5(4)
C13B Rh2 S1 160.0(2)
C14A Rh2 S1 140.5(4)
C17 S1 Rh2 117.06(15)
C17 S1 Rh1 110.93(15)
Rh2 S1 Rh1 88.50(4)
C25 S2 Rh1 112.39(15)
C17 N1 C18 106.0(4)
C17 N2 C23 106.2(4)
C17 N2 C24 128.1(4)
C23 N2 C24 125.8(4)
C25 N3 C26 106.0(4)
C25 N3 Rh2 115.5(3)
C26 N3 Rh2 138.5(4)
C25 N4 C31 107.9(4)
C25 N4 C32 126.4(4)
C31 N4 C32 125.7(4)
C2 C1 C8 126.1(5)
C2 C1 Rh1 72.0(3)
C8 C1 Rh1 110.0(3)
C2 C1 H1 113.6
C8 C1 H1 113.6
Rh1 C1 H1 113.6
C1 C2 C3 124.3(5)
C1 C2 Rh1 70.4(3)
C3 C2 Rh1 112.9(4)
C1 C2 H2 113.9
C3 C2 H2 113.9
Rh1 C2 H2 113.9
C4 C3 C2 112.6(5)
C4 C3 H3A 109.1
C2 C3 H3A 109.1
C4 C3 H3B 109.1
C2 C3 H3B 109.1
H3A C3 H3B 107.8
C3 C4 C5 112.8(5)
C3 C4 H4A 109.0
C5 C4 H4A 109.0
C3 C4 H4B 109.0
C5 C4 H4B 109.0
H4A C4 H4B 107.8
C6 C5 C4 127.0(5)
C6 C5 Rh1 71.7(3)
C4 C5 Rh1 110.5(4)
C6 C5 H5 113.3
C4 C5 H5 113.3
Rh1 C5 H5 113.3
C5 C6 C7 123.3(6)
C5 C6 Rh1 70.8(3)
C7 C6 Rh1 113.6(3)
C5 C6 H6 114.0
C7 C6 H6 114.0
Rh1 C6 H6 114.0
C6 C7 C8 112.1(5)
C6 C7 H7A 109.2
C8 C7 H7A 109.2
C6 C7 H7B 109.2
C8 C7 H7B 109.2
H7A C7 H7B 107.9
C1 C8 C7 112.6(5)
C1 C8 H8A 109.1
C7 C8 H8A 109.1
C1 C8 H8B 109.1
C7 C8 H8B 109.1
H8A C8 H8B 107.8
C10 C9 C16 125.4(6)
C10 C9 Rh2 70.4(4)
C16 C9 Rh2 112.5(5)
C10 C9 H9 113.6
C16 C9 H9 113.6
Rh2 C9 H9 113.6
C9 C10 C11 123.6(5)
C9 C10 Rh2 72.0(3)
C11 C10 Rh2 112.5(4)
C9 C10 H10 113.9
C11 C10 H10 113.9
Rh2 C10 H10 113.9
C12A C11 C10 111.5(8)
C10 C11 C12B 115.4(6)
C11 C12A C13A 112.6(12)
C14A C13A C12A 120.1(13)
C14A C13A Rh2 75.5(8)
C12A C13A Rh2 111.7(10)
C13A C14A C15A 129.1(13)
C13A C14A Rh2 67.9(8)
C15A C14A Rh2 114.3(9)
C16 C15A C14A 106.3(12)
C13B C12B C11 113.9(8)
C14B C13B C12B 124.0(8)
C14B C13B Rh2 68.0(5)
C12B C13B Rh2 110.4(6)
C13B C14B C15B 121.8(8)
C13B C14B Rh2 73.3(5)
C15B C14B Rh2 109.9(6)
C14B C15B C16 118.5(8)
C15A C16 C9 122.6(11)
C9 C16 C15B 108.4(7)
N1 C17 N2 111.5(4)
N1 C17 S1 128.1(3)
N2 C17 S1 120.3(3)
C23 C18 N1 110.0(4)
C23 C18 C19 130.1(4)
N1 C18 C19 120.0(4)
C18 C19 C21 109.5(4)
C18 C19 C22 109.5(4)
C21 C19 C22 109.7(4)
C18 C19 C20 109.1(4)
C21 C19 C20 109.3(4)
C22 C19 C20 109.6(4)
C19 C20 H20A 109.5
C19 C20 H20B 109.5
H20A C20 H20B 109.5
C19 C20 H20C 109.5
H20A C20 H20C 109.5
H20B C20 H20C 109.5
C19 C21 H21A 109.5
C19 C21 H21B 109.5
H21A C21 H21B 109.5
C19 C21 H21C 109.5
H21A C21 H21C 109.5
H21B C21 H21C 109.5
C19 C22 H22A 109.5
C19 C22 H22B 109.5
H22A C22 H22B 109.5
C19 C22 H22C 109.5
H22A C22 H22C 109.5
H22B C22 H22C 109.5
C18 C23 N2 106.3(4)
C18 C23 H23 126.8
N2 C23 H23 126.8
N2 C24 H24A 109.5
N2 C24 H24B 109.5
H24A C24 H24B 109.5
N2 C24 H24C 109.5
H24A C24 H24C 109.5
H24B C24 H24C 109.5
N3 C25 N4 110.1(4)
N3 C25 S2 126.6(4)
N4 C25 S2 123.3(4)
C31 C26 N3 108.4(5)
C31 C26 C27B 121.6(6)
N3 C26 C27B 127.9(5)
C31 C26 C27A 139.6(8)
N3 C26 C27A 110.4(8)
C29A C27A C30A 107.4(16)
C29A C27A C28A 108.3(18)
C30A C27A C28A 108.5(17)
C29A C27A C26 126.7(16)
C30A C27A C26 99.2(14)
C28A C27A C26 105.5(16)
C29B C27B C26 109.1(7)
C29B C27B C30B 111.3(7)
C26 C27B C30B 110.8(6)
C29B C27B C28B 109.1(7)
C26 C27B C28B 109.3(6)
C30B C27B C28B 107.1(7)
C26 C31 N4 107.5(5)
C26 C31 H31 126.2
N4 C31 H31 126.2
N4 C32 H32A 109.5
N4 C32 H32B 109.5
H32A C32 H32B 109.5
N4 C32 H32C 109.5
H32A C32 H32C 109.5
H32B C32 H32C 109.5
C38 Rh3 C34 95.0(2)
C38 Rh3 C37 38.1(2)
C34 Rh3 C37 80.85(19)
C38 Rh3 C33 80.9(2)
C34 Rh3 C33 37.8(2)
C37 Rh3 C33 91.1(2)
C38 Rh3 S4 82.58(16)
C34 Rh3 S4 158.16(16)
C37 Rh3 S4 84.09(14)
C33 Rh3 S4 158.79(17)
C38 Rh3 S3 162.58(19)
C34 Rh3 S3 92.84(14)
C37 Rh3 S3 159.19(19)
C33 Rh3 S3 96.01(15)
S4 Rh3 S3 95.71(4)
C45 Rh4 C41 97.8(2)
C45 Rh4 C42 82.7(2)
C41 Rh4 C42 38.0(3)
C45 Rh4 N7 145.99(19)
C41 Rh4 N7 97.0(2)
C42 Rh4 N7 90.5(2)
C45 Rh4 C46 38.4(2)
C41 Rh4 C46 81.1(2)
C42 Rh4 C46 90.5(2)
N7 Rh4 C46 175.58(18)
C45 Rh4 S3 101.38(15)
C41 Rh4 S3 148.21(17)
C42 Rh4 S3 169.8(2)
N7 Rh4 S3 80.84(11)
C46 Rh4 S3 98.58(15)
C49 S3 Rh4 116.32(16)
C49 S3 Rh3 111.69(15)
Rh4 S3 Rh3 87.60(4)
C57 S4 Rh3 111.71(15)
C49 N5 C50 106.0(4)
C49 N6 C55 106.5(4)
C49 N6 C56 127.4(4)
C55 N6 C56 126.1(4)
C57 N7 C58 106.7(4)
C57 N7 Rh4 115.7(3)
C58 N7 Rh4 137.4(3)
C57 N8 C63 107.5(4)
C57 N8 C64 126.4(4)
C63 N8 C64 126.1(4)
C34 C33 C40 124.6(5)
C34 C33 Rh3 70.4(3)
C40 C33 Rh3 111.7(4)
C34 C33 H33 114.0
C40 C33 H33 114.0
Rh3 C33 H33 114.0
C33 C34 C35 125.0(5)
C33 C34 Rh3 71.7(3)
C35 C34 Rh3 111.0(3)
C33 C34 H34 113.8
C35 C34 H34 113.8
Rh3 C34 H34 113.8
C36 C35 C34 114.9(5)
C36 C35 H35A 108.5
C34 C35 H35A 108.5
C36 C35 H35B 108.5
C34 C35 H35B 108.5
H35A C35 H35B 107.5
C35 C36 C37 115.2(5)
C35 C36 H36A 108.5
C37 C36 H36A 108.5
C35 C36 H36B 108.5
C37 C36 H36B 108.5
H36A C36 H36B 107.5
C38 C37 C36 123.0(6)
C38 C37 Rh3 70.6(3)
C36 C37 Rh3 113.0(4)
C38 C37 H37 114.2
C36 C37 H37 114.2
Rh3 C37 H37 114.2
C37 C38 C39 125.8(7)
C37 C38 Rh3 71.3(3)
C39 C38 Rh3 110.6(5)
C37 C38 H38 113.7
C39 C38 H38 113.7
Rh3 C38 H38 113.7
C40 C39 C38 116.0(6)
C40 C39 H39A 108.3
C38 C39 H39A 108.3
C40 C39 H39B 108.3
C38 C39 H39B 108.3
H39A C39 H39B 107.4
C39 C40 C33 115.6(6)
C39 C40 H40A 108.4
C33 C40 H40A 108.4
C39 C40 H40B 108.4
C33 C40 H40B 108.4
H40A C40 H40B 107.4
C42 C41 C48 127.1(5)
C42 C41 Rh4 71.4(3)
C48 C41 Rh4 110.0(4)
C42 C41 H41 113.4
C48 C41 H41 113.4
Rh4 C41 H41 113.4
C41 C42 C43 123.3(7)
C41 C42 Rh4 70.5(3)
C43 C42 Rh4 112.0(4)
C41 C42 H42 114.4
C43 C42 H42 114.4
Rh4 C42 H42 114.4
C44 C43 C42 112.0(5)
C44 C43 H43A 109.2
C42 C43 H43A 109.2
C44 C43 H43B 109.2
C42 C43 H43B 109.2
H43A C43 H43B 107.9
C45 C44 C43 113.5(5)
C45 C44 H44A 108.9
C43 C44 H44A 108.9
C45 C44 H44B 108.9
C43 C44 H44B 108.9
H44A C44 H44B 107.7
C46 C45 C44 125.6(5)
C46 C45 Rh4 72.4(3)
C44 C45 Rh4 109.8(4)
C46 C45 H45 113.8
C44 C45 H45 113.8
Rh4 C45 H45 113.8
C45 C46 C47 123.1(5)
C45 C46 Rh4 69.1(3)
C47 C46 Rh4 113.4(4)
C45 C46 H46 114.4
C47 C46 H46 114.4
Rh4 C46 H46 114.4
C46 C47 C48 110.4(5)
C46 C47 H47A 109.6
C48 C47 H47A 109.6
C46 C47 H47B 109.6
C48 C47 H47B 109.6
H47A C47 H47B 108.1
C41 C48 C47 114.0(6)
C41 C48 H48A 108.8
C47 C48 H48A 108.8
C41 C48 H48B 108.8
C47 C48 H48B 108.8
H48A C48 H48B 107.7
N5 C49 N6 111.1(4)
N5 C49 S3 127.4(4)
N6 C49 S3 121.5(3)
C55 C50 N5 109.7(4)
C55 C50 C51 130.5(4)
N5 C50 C51 119.8(4)
C50 C51 C54 110.2(4)
C50 C51 C52 108.2(4)
C54 C51 C52 109.6(5)
C50 C51 C53 109.1(5)
C54 C51 C53 109.9(5)
C52 C51 C53 109.7(5)
C51 C52 H52A 109.5
C51 C52 H52B 109.5
H52A C52 H52B 109.5
C51 C52 H52C 109.5
H52A C52 H52C 109.5
H52B C52 H52C 109.5
C51 C53 H53A 109.5
C51 C53 H53B 109.5
H53A C53 H53B 109.5
C51 C53 H53C 109.5
H53A C53 H53C 109.5
H53B C53 H53C 109.5
C51 C54 H54A 109.5
C51 C54 H54B 109.5
H54A C54 H54B 109.5
C51 C54 H54C 109.5
H54A C54 H54C 109.5
H54B C54 H54C 109.5
C50 C55 N6 106.7(4)
C50 C55 H55 126.7
N6 C55 H55 126.7
N6 C56 H56A 109.5
N6 C56 H56B 109.5
H56A C56 H56B 109.5
N6 C56 H56C 109.5
H56A C56 H56C 109.5
H56B C56 H56C 109.5
N7 C57 N8 110.1(4)
N7 C57 S4 126.1(4)
N8 C57 S4 123.7(3)
C63 C58 N7 108.1(4)
C63 C58 C59 127.7(5)
N7 C58 C59 124.1(5)
C60A C59 C62A 117.3(8)
C61B C59 C58 120.1(9)
C60A C59 C58 113.8(9)
C62A C59 C58 112.8(6)
C61B C59 C62B 114.4(9)
C58 C59 C62B 103.4(7)
C61B C59 C60B 114.8(9)
C58 C59 C60B 102.8(8)
C62B C59 C60B 98.3(8)
C60A C59 C61A 103.1(8)
C62A C59 C61A 101.7(7)
C58 C59 C61A 106.2(6)
C58 C63 N8 107.5(4)
C58 C63 H63 126.2
N8 C63 H63 126.2
N8 C64 H64A 109.5
N8 C64 H64B 109.5
H64A C64 H64B 109.5
N8 C64 H64C 109.5
H64A C64 H64C 109.5
H64B C64 H64C 109.5

loop_
_geom_bond_atom_site_label_1
_geom_bond_atom_site_label_2
_geom_bond_distance
Rh1 C5 2.125(5)
Rh1 C1 2.136(5)
Rh1 C6 2.137(5)
Rh1 C2 2.156(5)
Rh1 S2 2.3715(12)
Rh1 S1 2.4024(12)
Rh2 C14B 2.116(8)
Rh2 N3 2.125(5)
Rh2 C10 2.126(5)
Rh2 C9 2.147(6)
Rh2 C13A 2.151(14)
Rh2 C13B 2.185(8)
Rh2 C14A 2.247(13)
Rh2 S1 2.3535(12)
S1 C17 1.763(4)
S2 C25 1.729(5)
N1 C17 1.309(5)
N1 C18 1.381(5)
N2 C17 1.366(5)
N2 C23 1.389(6)
N2 C24 1.453(6)
N3 C25 1.325(6)
N3 C26 1.413(7)
N4 C25 1.352(6)
N4 C31 1.372(6)
N4 C32 1.448(6)
C1 C2 1.386(8)
C1 C8 1.509(8)
C1 H1 1.0000
C2 C3 1.513(8)
C2 H2 1.0000
C3 C4 1.499(10)
C3 H3A 0.9900
C3 H3B 0.9900
C4 C5 1.507(9)
C4 H4A 0.9900
C4 H4B 0.9900
C5 C6 1.371(8)
C5 H5 1.0000
C6 C7 1.510(7)
C6 H6 1.0000
C7 C8 1.513(7)
C7 H7A 0.9900
C7 H7B 0.9900
C8 H8A 0.9900
C8 H8B 0.9900
C9 C10 1.378(9)
C9 C16 1.521(8)
C9 H9 1.0000
C10 C11 1.523(8)
C10 H10 1.0000
C11 C12A 1.454(18)
C11 C12B 1.582(13)
C12A C13A 1.62(2)
C13A C14A 1.38(2)
C14A C15A 1.51(2)
C15A C16 1.243(17)
C12B C13B 1.524(13)
C13B C14B 1.428(12)
C14B C15B 1.504(13)
C15B C16 1.672(14)
C18 C23 1.350(6)
C18 C19 1.511(6)
C19 C21 1.523(6)
C19 C22 1.527(7)
C19 C20 1.532(6)
C20 H20A 0.9800
C20 H20B 0.9800
C20 H20C 0.9800
C21 H21A 0.9800
C21 H21B 0.9800
C21 H21C 0.9800
C22 H22A 0.9800
C22 H22B 0.9800
C22 H22C 0.9800
C23 H23 0.9500
C24 H24A 0.9800
C24 H24B 0.9800
C24 H24C 0.9800
C26 C31 1.334(8)
C26 C27B 1.534(9)
C26 C27A 1.60(2)
C27A C29A 1.46(3)
C27A C30A 1.56(3)
C27A C28A 1.57(3)
C27B C29B 1.527(13)
C27B C30B 1.543(12)
C27B C28B 1.557(12)
C31 H31 0.9500
C32 H32A 0.9800
C32 H32B 0.9800
C32 H32C 0.9800
Rh3 C38 2.126(5)
Rh3 C34 2.126(5)
Rh3 C37 2.135(5)
Rh3 C33 2.143(5)
Rh3 S4 2.3727(12)
Rh3 S3 2.3969(11)
Rh4 C45 2.105(5)
Rh4 C41 2.125(5)
Rh4 C42 2.137(5)
Rh4 N7 2.138(4)
Rh4 C46 2.148(5)
Rh4 S3 2.3500(12)
S3 C49 1.752(4)
S4 C57 1.726(5)
N5 C49 1.318(6)
N5 C50 1.379(6)
N6 C49 1.364(6)
N6 C55 1.381(6)
N6 C56 1.453(6)
N7 C57 1.331(6)
N7 C58 1.397(6)
N8 C57 1.354(6)
N8 C63 1.374(6)
N8 C64 1.458(6)
C33 C34 1.384(8)
C33 C40 1.517(8)
C33 H33 1.0000
C34 C35 1.519(8)
C34 H34 1.0000
C35 C36 1.448(8)
C35 H35A 0.9900
C35 H35B 0.9900
C36 C37 1.497(8)
C36 H36A 0.9900
C36 H36B 0.9900
C37 C38 1.392(9)
C37 H37 1.0000
C38 C39 1.507(9)
C38 H38 1.0000
C39 C40 1.423(11)
C39 H39A 0.9900
C39 H39B 0.9900
C40 H40A 0.9900
C40 H40B 0.9900
C41 C42 1.389(9)
C41 C48 1.486(10)
C41 H41 1.0000
C42 C43 1.535(8)
C42 H42 1.0000
C43 C44 1.525(8)
C43 H43A 0.9900
C43 H43B 0.9900
C44 C45 1.513(8)
C44 H44A 0.9900
C44 H44B 0.9900
C45 C46 1.400(8)
C45 H45 1.0000
C46 C47 1.516(7)
C46 H46 1.0000
C47 C48 1.525(8)
C47 H47A 0.9900
C47 H47B 0.9900
C48 H48A 0.9900
C48 H48B 0.9900
C50 C55 1.351(7)
C50 C51 1.507(7)
C51 C54 1.523(8)
C51 C52 1.527(8)
C51 C53 1.528(7)
C52 H52A 0.9800
C52 H52B 0.9800
C52 H52C 0.9800
C53 H53A 0.9800
C53 H53B 0.9800
C53 H53C 0.9800
C54 H54A 0.9800
C54 H54B 0.9800
C54 H54C 0.9800
C55 H55 0.9500
C56 H56A 0.9800
C56 H56B 0.9800
C56 H56C 0.9800
C58 C63 1.352(8)
C58 C59 1.529(7)
C59 C61B 1.373(13)
C59 C60A 1.473(13)
C59 C62A 1.528(11)
C59 C62B 1.635(13)
C59 C60B 1.641(13)
C59 C61A 1.708(13)
C63 H63 0.9500
C64 H64A 0.9800
C64 H64B 0.9800
C64 H64C 0.9800

loop_
_geom_torsion_atom_site_label_1
_geom_torsion_atom_site_label_2
_geom_torsion_atom_site_label_3
_geom_torsion_atom_site_label_4
_geom_torsion
C14B Rh2 S1 C17 -131.4(6)
N3 Rh2 S1 C17 155.7(2)
C10 Rh2 S1 C17 1.5(2)
C9 Rh2 S1 C17 -36.3(2)
C13B Rh2 S1 C17 110.2(7)
C14A Rh2 S1 C17 -108.0(6)
C14B Rh2 S1 Rh1 -18.6(6)
N3 Rh2 S1 Rh1 -91.49(12)
C10 Rh2 S1 Rh1 114.28(18)
C9 Rh2 S1 Rh1 76.57(16)
C13B Rh2 S1 Rh1 -137.0(6)
C14A Rh2 S1 Rh1 4.8(5)
C5 Rh1 S1 C17 82.9(5)
C1 Rh1 S1 C17 -32.5(2)
C6 Rh1 S1 C17 -99.1(5)
C2 Rh1 S1 C17 5.1(2)
S2 Rh1 S1 C17 170.56(16)
C5 Rh1 S1 Rh2 -35.6(5)
C1 Rh1 S1 Rh2 -151.00(16)
C6 Rh1 S1 Rh2 142.4(5)
C2 Rh1 S1 Rh2 -113.35(18)
S2 Rh1 S1 Rh2 52.06(4)
C5 Rh1 S2 C25 168.7(2)
C1 Rh1 S2 C25 -100.9(4)
C6 Rh1 S2 C25 -153.6(2)
C2 Rh1 S2 C25 137.9(5)
S1 Rh1 S2 C25 9.34(18)
C14B Rh2 N3 C25 -74.3(4)
C10 Rh2 N3 C25 -176.1(4)
C9 Rh2 N3 C25 -1.1(11)
C13A Rh2 N3 C25 -95.2(5)
C13B Rh2 N3 C25 -112.6(4)
C14A Rh2 N3 C25 -58.4(5)
S1 Rh2 N3 C25 81.6(3)
C14B Rh2 N3 C26 105.0(6)
C10 Rh2 N3 C26 3.2(8)
C9 Rh2 N3 C26 178.3(8)
C13A Rh2 N3 C26 84.1(7)
C13B Rh2 N3 C26 66.7(6)
C14A Rh2 N3 C26 121.0(6)
S1 Rh2 N3 C26 -99.0(5)
C5 Rh1 C1 C2 -65.7(4)
C6 Rh1 C1 C2 -100.1(4)
S2 Rh1 C1 C2 -153.3(3)
S1 Rh1 C1 C2 95.7(3)
C5 Rh1 C1 C8 57.0(4)
C6 Rh1 C1 C8 22.7(4)
C2 Rh1 C1 C8 122.7(5)
S2 Rh1 C1 C8 -30.6(6)
S1 Rh1 C1 C8 -141.6(4)
C8 C1 C2 C3 2.8(9)
Rh1 C1 C2 C3 104.8(6)
C8 C1 C2 Rh1 -102.0(5)
C5 Rh1 C2 C1 113.3(4)
C6 Rh1 C2 C1 76.5(3)
S2 Rh1 C2 C1 144.3(4)
S1 Rh1 C2 C1 -87.1(3)
C5 Rh1 C2 C3 -6.7(5)
C1 Rh1 C2 C3 -119.9(6)
C6 Rh1 C2 C3 -43.4(5)
S2 Rh1 C2 C3 24.3(9)
S1 Rh1 C2 C3 153.0(4)
C1 C2 C3 C4 -92.4(8)
Rh1 C2 C3 C4 -11.2(7)
C2 C3 C4 C5 31.3(8)
C3 C4 C5 C6 45.6(9)
C3 C4 C5 Rh1 -36.5(7)
C1 Rh1 C5 C6 -66.1(4)
C2 Rh1 C5 C6 -100.5(4)
S2 Rh1 C5 C6 89.0(3)
S1 Rh1 C5 C6 179.0(3)
C1 Rh1 C5 C4 57.4(5)
C6 Rh1 C5 C4 123.6(6)
C2 Rh1 C5 C4 23.0(4)
S2 Rh1 C5 C4 -147.4(4)
S1 Rh1 C5 C4 -57.4(7)
C4 C5 C6 C7 3.9(9)
Rh1 C5 C6 C7 106.2(5)
C4 C5 C6 Rh1 -102.3(6)
C1 Rh1 C6 C5 112.9(4)
C2 Rh1 C6 C5 75.9(4)
S2 Rh1 C6 C5 -86.7(3)
S1 Rh1 C6 C5 -178.8(4)
C5 Rh1 C6 C7 -118.8(6)
C1 Rh1 C6 C7 -5.9(5)
C2 Rh1 C6 C7 -42.9(5)
S2 Rh1 C6 C7 154.5(5)
S1 Rh1 C6 C7 62.4(8)
C5 C6 C7 C8 -94.0(7)
Rh1 C6 C7 C8 -12.3(7)
C2 C1 C8 C7 45.4(8)
Rh1 C1 C8 C7 -36.4(6)
C6 C7 C8 C1 32.0(8)
C14B Rh2 C9 C10 -102.8(4)
N3 Rh2 C9 C10 -176.5(8)
C13A Rh2 C9 C10 -81.0(5)
C13B Rh2 C9 C10 -66.5(4)
C14A Rh2 C9 C10 -116.7(5)
S1 Rh2 C9 C10 102.4(3)
C14B Rh2 C9 C16 18.4(5)
N3 Rh2 C9 C16 -55.3(11)
C10 Rh2 C9 C16 121.2(6)
C13A Rh2 C9 C16 40.2(6)
C13B Rh2 C9 C16 54.7(6)
C14A Rh2 C9 C16 4.5(6)
S1 Rh2 C9 C16 -136.4(5)
C16 C9 C10 C11 1.4(11)
Rh2 C9 C10 C11 105.5(6)
C16 C9 C10 Rh2 -104.1(7)
C14B Rh2 C10 C9 77.4(4)
N3 Rh2 C10 C9 178.3(4)
C13A Rh2 C10 C9 93.5(5)
C13B Rh2 C10 C9 114.7(4)
C14A Rh2 C10 C9 58.8(5)
S1 Rh2 C10 C9 -84.3(3)
C14B Rh2 C10 C11 -42.3(5)
N3 Rh2 C10 C11 58.6(7)
C9 Rh2 C10 C11 -119.7(6)
C13A Rh2 C10 C11 -26.2(6)
C13B Rh2 C10 C11 -5.0(5)
C14A Rh2 C10 C11 -60.9(6)
S1 Rh2 C10 C11 156.0(4)
C9 C10 C11 C12A -43.6(11)
Rh2 C10 C11 C12A 39.1(10)
C9 C10 C11 C12B -88.3(9)
Rh2 C10 C11 C12B -5.5(8)
C10 C11 C12A C13A -30.2(15)
C12B C11 C12A C13A 74.2(14)
C11 C12A C13A C14A 94.1(16)
C11 C12A C13A Rh2 8.8(16)
C14B Rh2 C13A C14A 24.5(10)
N3 Rh2 C13A C14A 98.4(8)
C10 Rh2 C13A C14A -107.4(8)
C9 Rh2 C13A C14A -69.6(8)
C13B Rh2 C13A C14A 152.8(18)
C14B Rh2 C13A C12A 141.5(19)
N3 Rh2 C13A C12A -144.6(10)
C10 Rh2 C13A C12A 9.6(10)
C9 Rh2 C13A C12A 47.4(10)
C13B Rh2 C13A C12A -90.2(16)
C14A Rh2 C13A C12A 117.0(14)
C12A C13A C14A C15A -3(2)
Rh2 C13A C14A C15A 104.1(14)
C12A C13A C14A Rh2 -106.9(13)
C14B Rh2 C14A C13A -28.7(12)
N3 Rh2 C14A C13A -87.4(8)
C10 Rh2 C14A C13A 70.0(8)
C9 Rh2 C14A C13A 103.1(8)
C13B Rh2 C14A C13A -11.6(8)
S1 Rh2 C14A C13A -176.8(7)
C14B Rh2 C14A C15A -153(2)
N3 Rh2 C14A C15A 148.2(9)
C10 Rh2 C14A C15A -54.3(10)
C9 Rh2 C14A C15A -21.3(9)
C13A Rh2 C14A C15A -124.3(14)
C13B Rh2 C14A C15A -135.9(11)
S1 Rh2 C14A C15A 58.8(11)
C13A C14A C15A C16 -45(2)
Rh2 C14A C15A C16 35.7(14)
C12A C11 C12B C13B -75.9(13)
C10 C11 C12B C13B 18.3(11)
C11 C12B C13B C14B 55.3(12)
C11 C12B C13B Rh2 -21.3(10)
N3 Rh2 C13B C14B 98.0(5)
C10 Rh2 C13B C14B -105.0(5)
C9 Rh2 C13B C14B -70.7(5)
C13A Rh2 C13B C14B -27.8(12)
C14A Rh2 C13B C14B -8.7(6)
S1 Rh2 C13B C14B 143.1(6)
C14B Rh2 C13B C12B 119.6(9)
N3 Rh2 C13B C12B -142.4(7)
C10 Rh2 C13B C12B 14.6(6)
C9 Rh2 C13B C12B 48.9(7)
C13A Rh2 C13B C12B 91.8(14)
C14A Rh2 C13B C12B 110.9(8)
S1 Rh2 C13B C12B -97.3(8)
C12B C13B C14B C15B 3.0(13)
Rh2 C13B C14B C15B 103.4(8)
C12B C13B C14B Rh2 -100.4(8)
N3 Rh2 C14B C13B -80.2(5)
C10 Rh2 C14B C13B 74.6(5)
C9 Rh2 C14B C13B 111.2(5)
C13A Rh2 C14B C13B 27.3(12)
C14A Rh2 C14B C13B 156.9(16)
S1 Rh2 C14B C13B -151.2(5)
N3 Rh2 C14B C15B 161.4(6)
C10 Rh2 C14B C15B -43.8(7)
C9 Rh2 C14B C15B -7.2(6)
C13A Rh2 C14B C15B -91.1(14)
C13B Rh2 C14B C15B -118.4(9)
C14A Rh2 C14B C15B 38.5(12)
S1 Rh2 C14B C15B 90.4(8)
C13B C14B C15B C16 -86.5(11)
Rh2 C14B C15B C16 -4.4(10)
C14A C15A C16 C9 -34.2(16)
C14A C15A C16 C15B 44.6(10)
C10 C9 C16 C15A 98.5(12)
Rh2 C9 C16 C15A 17.3(13)
C10 C9 C16 C15B 57.9(10)
Rh2 C9 C16 C15B -23.3(8)
C14B C15B C16 C15A -100.8(15)
C14B C15B C16 C9 18.7(11)
C18 N1 C17 N2 -0.2(5)
C18 N1 C17 S1 178.9(3)
C23 N2 C17 N1 -0.4(5)
C24 N2 C17 N1 179.9(4)
C23 N2 C17 S1 -179.5(3)
C24 N2 C17 S1 0.7(7)
Rh2 S1 C17 N1 35.3(5)
Rh1 S1 C17 N1 -64.1(4)
Rh2 S1 C17 N2 -145.7(3)
Rh1 S1 C17 N2 114.9(3)
C17 N1 C18 C23 0.7(5)
C17 N1 C18 C19 -178.6(4)
C23 C18 C19 C21 -9.2(7)
N1 C18 C19 C21 169.9(4)
C23 C18 C19 C22 -129.5(5)
N1 C18 C19 C22 49.5(5)
C23 C18 C19 C20 110.4(5)
N1 C18 C19 C20 -70.5(5)
N1 C18 C23 N2 -0.9(5)
C19 C18 C23 N2 178.2(4)
C17 N2 C23 C18 0.8(5)
C24 N2 C23 C18 -179.5(4)
C26 N3 C25 N4 -3.2(5)
Rh2 N3 C25 N4 176.3(3)
C26 N3 C25 S2 173.6(4)
Rh2 N3 C25 S2 -6.9(5)
C31 N4 C25 N3 2.1(5)
C32 N4 C25 N3 179.5(4)
C31 N4 C25 S2 -174.9(3)
C32 N4 C25 S2 2.6(6)
Rh1 S2 C25 N3 -44.9(5)
Rh1 S2 C25 N4 131.5(3)
C25 N3 C26 C31 3.2(6)
Rh2 N3 C26 C31 -176.2(4)
C25 N3 C26 C27B -160.6(6)
Rh2 N3 C26 C27B 20.0(10)
C25 N3 C26 C27A 171.7(8)
Rh2 N3 C26 C27A -7.7(10)
C31 C26 C27A C29A 106.1(19)
N3 C26 C27A C29A -56.9(19)
C27B C26 C27A C29A 171(3)
C31 C26 C27A C30A -14(2)
N3 C26 C27A C30A -176.8(10)
C27B C26 C27A C30A 50.9(14)
C31 C26 C27A C28A -126.1(15)
N3 C26 C27A C28A 70.9(16)
C27B C26 C27A C28A -61.4(17)
C31 C26 C27B C29B 150.2(7)
N3 C26 C27B C29B -47.9(9)
C27A C26 C27B C29B 13.8(14)
C31 C26 C27B C30B 27.4(9)
N3 C26 C27B C30B -170.7(6)
C27A C26 C27B C30B -109.1(17)
C31 C26 C27B C28B -90.5(7)
N3 C26 C27B C28B 71.4(9)
C27A C26 C27B C28B 133.0(17)
N3 C26 C31 N4 -2.0(6)
C27B C26 C31 N4 163.1(5)
C27A C26 C31 N4 -165.2(13)
C25 N4 C31 C26 0.0(6)
C32 N4 C31 C26 -177.4(5)
C45 Rh4 S3 C49 -8.7(2)
C41 Rh4 S3 C49 117.2(4)
C42 Rh4 S3 C49 -121.3(9)
N7 Rh4 S3 C49 -154.2(2)
C46 Rh4 S3 C49 30.3(2)
C45 Rh4 S3 Rh3 -121.75(16)
C41 Rh4 S3 Rh3 4.2(4)
C42 Rh4 S3 Rh3 125.6(8)
N7 Rh4 S3 Rh3 92.76(11)
C46 Rh4 S3 Rh3 -82.81(14)
C38 Rh3 S3 C49 -88.1(6)
C34 Rh3 S3 C49 28.6(2)
C37 Rh3 S3 C49 100.1(4)
C33 Rh3 S3 C49 -9.3(2)
S4 Rh3 S3 C49 -171.55(17)
C38 Rh3 S3 Rh4 29.3(5)
C34 Rh3 S3 Rh4 146.02(16)
C37 Rh3 S3 Rh4 -142.5(4)
C33 Rh3 S3 Rh4 108.20(17)
S4 Rh3 S3 Rh4 -54.10(4)
C38 Rh3 S4 C57 -171.3(3)
C34 Rh3 S4 C57 103.8(4)
C37 Rh3 S4 C57 150.3(3)
C33 Rh3 S4 C57 -132.1(4)
S3 Rh3 S4 C57 -8.77(18)
C45 Rh4 N7 C57 -176.0(3)
C41 Rh4 N7 C57 68.7(4)
C42 Rh4 N7 C57 106.3(4)
S3 Rh4 N7 C57 -79.2(3)
C45 Rh4 N7 C58 -2.0(7)
C41 Rh4 N7 C58 -117.2(5)
C42 Rh4 N7 C58 -79.6(5)
S3 Rh4 N7 C58 94.8(5)
C38 Rh3 C33 C34 -110.4(3)
C37 Rh3 C33 C34 -73.5(3)
S4 Rh3 C33 C34 -149.9(3)
S3 Rh3 C33 C34 86.9(3)
C38 Rh3 C33 C40 10.1(5)
C34 Rh3 C33 C40 120.5(6)
C37 Rh3 C33 C40 47.0(5)
S4 Rh3 C33 C40 -29.4(7)
S3 Rh3 C33 C40 -152.6(4)
C40 C33 C34 C35 -0.1(9)
Rh3 C33 C34 C35 103.3(5)
C40 C33 C34 Rh3 -103.4(6)
C38 Rh3 C34 C33 68.3(3)
C37 Rh3 C34 C33 103.8(4)
S4 Rh3 C34 C33 150.8(3)
S3 Rh3 C34 C33 -96.1(3)
C38 Rh3 C34 C35 -53.1(5)
C37 Rh3 C34 C35 -17.5(5)
C33 Rh3 C34 C35 -121.3(6)
S4 Rh3 C34 C35 29.4(7)
S3 Rh3 C34 C35 142.5(4)
C33 C34 C35 C36 -56.8(9)
Rh3 C34 C35 C36 25.1(8)
C34 C35 C36 C37 -18.9(11)
C35 C36 C37 C38 84.6(9)
C35 C36 C37 Rh3 3.5(10)
C34 Rh3 C37 C38 -110.4(4)
C33 Rh3 C37 C38 -73.8(4)
S4 Rh3 C37 C38 85.5(3)
S3 Rh3 C37 C38 176.0(3)
C38 Rh3 C37 C36 118.5(7)
C34 Rh3 C37 C36 8.2(6)
C33 Rh3 C37 C36 44.7(6)
S4 Rh3 C37 C36 -156.0(6)
S3 Rh3 C37 C36 -65.5(8)
C36 C37 C38 C39 -3.0(9)
Rh3 C37 C38 C39 102.4(6)
C36 C37 C38 Rh3 -105.4(5)
C34 Rh3 C38 C37 68.3(4)
C33 Rh3 C38 C37 103.5(4)
S4 Rh3 C38 C37 -89.9(3)
S3 Rh3 C38 C37 -175.3(4)
C34 Rh3 C38 C39 -53.8(6)
C37 Rh3 C38 C39 -122.1(7)
C33 Rh3 C38 C39 -18.6(6)
S4 Rh3 C38 C39 148.0(6)
S3 Rh3 C38 C39 62.6(9)
C37 C38 C39 C40 -55.9(12)
Rh3 C38 C39 C40 25.4(11)
C38 C39 C40 C33 -17.5(12)
C34 C33 C40 C39 81.5(10)
Rh3 C33 C40 C39 0.9(9)
C45 Rh4 C41 C42 -67.5(4)
N7 Rh4 C41 C42 81.8(4)
C46 Rh4 C41 C42 -102.3(4)
S3 Rh4 C41 C42 165.8(3)
C45 Rh4 C41 C48 56.2(4)
C42 Rh4 C41 C48 123.7(6)
N7 Rh4 C41 C48 -154.5(4)
C46 Rh4 C41 C48 21.4(4)
S3 Rh4 C41 C48 -70.6(5)
C48 C41 C42 C43 2.7(9)
Rh4 C41 C42 C43 104.1(5)
C48 C41 C42 Rh4 -101.4(6)
C45 Rh4 C42 C41 112.6(4)
N7 Rh4 C42 C41 -100.8(4)
C46 Rh4 C42 C41 74.9(4)
S3 Rh4 C42 C41 -133.2(8)
C45 Rh4 C42 C43 -6.4(6)
C41 Rh4 C42 C43 -119.0(8)
N7 Rh4 C42 C43 140.2(6)
C46 Rh4 C42 C43 -44.1(6)
S3 Rh4 C42 C43 107.8(9)
C41 C42 C43 C44 -91.5(9)
Rh4 C42 C43 C44 -10.9(9)
C42 C43 C44 C45 30.5(10)
C43 C44 C45 C46 46.9(9)
C43 C44 C45 Rh4 -35.2(7)
C41 Rh4 C45 C46 -65.0(4)
C42 Rh4 C45 C46 -100.0(4)
N7 Rh4 C45 C46 180.0(3)
S3 Rh4 C45 C46 89.5(3)
C41 Rh4 C45 C44 57.3(5)
C42 Rh4 C45 C44 22.3(4)
N7 Rh4 C45 C44 -57.7(6)
C46 Rh4 C45 C44 122.3(5)
S3 Rh4 C45 C44 -148.2(4)
C44 C45 C46 C47 2.9(8)
Rh4 C45 C46 C47 105.0(5)
C44 C45 C46 Rh4 -102.1(5)
C41 Rh4 C46 C45 114.7(3)
C42 Rh4 C46 C45 77.6(3)
S3 Rh4 C46 C45 -97.5(3)
C45 Rh4 C46 C47 -118.2(6)
C41 Rh4 C46 C47 -3.6(4)
C42 Rh4 C46 C47 -40.6(5)
S3 Rh4 C46 C47 144.3(4)
C45 C46 C47 C48 -94.2(7)
Rh4 C46 C47 C48 -14.6(7)
C42 C41 C48 C47 44.7(9)
Rh4 C41 C48 C47 -36.7(7)
C46 C47 C48 C41 33.8(8)
C50 N5 C49 N6 1.4(5)
C50 N5 C49 S3 -178.4(3)
C55 N6 C49 N5 -1.3(5)
C56 N6 C49 N5 -178.8(5)
C55 N6 C49 S3 178.5(3)
C56 N6 C49 S3 1.1(7)
Rh4 S3 C49 N5 -37.9(5)
Rh3 S3 C49 N5 60.5(4)
Rh4 S3 C49 N6 142.3(3)
Rh3 S3 C49 N6 -119.3(4)
C49 N5 C50 C55 -1.1(5)
C49 N5 C50 C51 176.8(4)
C55 C50 C51 C54 -112.4(6)
N5 C50 C51 C54 70.3(6)
C55 C50 C51 C52 127.7(6)
N5 C50 C51 C52 -49.6(6)
C55 C50 C51 C53 8.4(7)
N5 C50 C51 C53 -168.9(4)
N5 C50 C55 N6 0.3(6)
C51 C50 C55 N6 -177.2(5)
C49 N6 C55 C50 0.6(5)
C56 N6 C55 C50 178.1(5)
C58 N7 C57 N8 2.7(5)
Rh4 N7 C57 N8 178.5(3)
C58 N7 C57 S4 -173.6(4)
Rh4 N7 C57 S4 2.2(5)
C63 N8 C57 N7 -2.0(5)
C64 N8 C57 N7 178.2(4)
C63 N8 C57 S4 174.4(4)
C64 N8 C57 S4 -5.4(7)
Rh3 S4 C57 N7 48.0(5)
Rh3 S4 C57 N8 -127.8(3)
C57 N7 C58 C63 -2.4(6)
Rh4 N7 C58 C63 -176.8(4)
C57 N7 C58 C59 173.8(5)
Rh4 N7 C58 C59 -0.6(9)
C63 C58 C59 C61B -130.0(10)
N7 C58 C59 C61B 54.6(11)
C63 C58 C59 C60A -5.9(11)
N7 C58 C59 C60A 178.6(8)
C63 C58 C59 C62A 130.8(8)
N7 C58 C59 C62A -44.6(10)
C63 C58 C59 C62B 101.0(8)
N7 C58 C59 C62B -74.4(9)
C63 C58 C59 C60B -0.9(9)
N7 C58 C59 C60B -176.3(7)
C63 C58 C59 C61A -118.6(8)
N7 C58 C59 C61A 65.9(7)
N7 C58 C63 N8 1.2(6)
C59 C58 C63 N8 -174.9(5)
C57 N8 C63 C58 0.5(6)
C64 N8 C63 C58 -179.8(5)
